data_7005914
loop_
_publ_author_name
'Jie, Suyun'
'Agostinho, Magno'
'Kermagoret, Anthony'
'Cazin, Catherine S. J.'
'Braunstein, Pierre'

_publ_section_title
;
 Mono- and dinuclear cobalt complexes with chelating or bridging
 bidentate P,N phosphino- and phosphinito-oxazoline ligands: synthesis,
 structures and catalytic ethylene oligomerisation.
;
_journal_issue 39
_journal_name_full 'Dalton transactions (Cambridge, England : 2003)'
_journal_page_first 4472
_journal_page_last 4482
_journal_paper_doi 10.1039/b706818b
_journal_year 2007
_chemical_formula_moiety 'C32 H32 Cl4 Co2 N2 O2 P2'
_chemical_formula_sum 'C32 H32 Cl4 Co2 N2 O2 P2'
_chemical_formula_weight 798.20
_chemical_name_systematic
;
?
;
_space_group_IT_number 14
_symmetry_cell_setting monoclinic
_symmetry_space_group_name_Hall '-P 2ybc'
_symmetry_space_group_name_H-M 'P 1 21/c 1'
_atom_sites_solution_hydrogens geom
_atom_sites_solution_primary direct
_atom_sites_solution_secondary difmap
_audit_creation_method SHELXL-97
_cell_angle_alpha 90.00
_cell_angle_beta 100.3060(11)
_cell_angle_gamma 90.00
_cell_formula_units_Z 2
_cell_length_a 13.1310(4)
_cell_length_b 10.0750(3)
_cell_length_c 13.4300(5)
_cell_measurement_reflns_used 4860
_cell_measurement_temperature 173(2)
_cell_measurement_theta_max 30.034
_cell_measurement_theta_min 0.998
_cell_volume 1748.05(10)
_computing_cell_refinement 'Denzo (Nonius B.V., 1998)'
_computing_data_collection 'Collect (Nonius B.V., 1998)'
_computing_data_reduction 'Denzo (Nonius B.V., 1998)'
_computing_molecular_graphics 'PLATON 98 (Spek, 1998)'
_computing_publication_material 'SHELXL-97 (Sheldrick, 1997)'
_computing_structure_refinement 'SHELXL-97 (Sheldrick, 1997)'
_computing_structure_solution 'SHELXS-97 (Sheldrick, 1997)'
_diffrn_ambient_temperature 173(2)
_diffrn_measured_fraction_theta_full 0.996
_diffrn_measured_fraction_theta_max 0.996
_diffrn_measurement_device_type KappaCCD
_diffrn_measurement_method '\p scans'
_diffrn_radiation_monochromator graphite
_diffrn_radiation_source 'fine-focus sealed tube'
_diffrn_radiation_type MoK\a
_diffrn_radiation_wavelength 0.71073
_diffrn_reflns_av_R_equivalents 0.0340
_diffrn_reflns_av_sigmaI/netI 0.0581
_diffrn_reflns_limit_h_max 18
_diffrn_reflns_limit_h_min -18
_diffrn_reflns_limit_k_max 14
_diffrn_reflns_limit_k_min -12
_diffrn_reflns_limit_l_max 18
_diffrn_reflns_limit_l_min -18
_diffrn_reflns_number 9091
_diffrn_reflns_theta_full 29.94
_diffrn_reflns_theta_max 29.94
_diffrn_reflns_theta_min 2.54
_exptl_absorpt_coefficient_mu 1.378
_exptl_absorpt_correction_type none
_exptl_crystal_colour blue
_exptl_crystal_density_diffrn 1.516
_exptl_crystal_density_method 'not measured'
_exptl_crystal_description prism
_exptl_crystal_F_000 812
_exptl_crystal_size_max 0.10
_exptl_crystal_size_mid 0.10
_exptl_crystal_size_min 0.10
_refine_diff_density_max 1.623
_refine_diff_density_min -0.777
_refine_diff_density_rms 0.084
_refine_ls_extinction_method none
_refine_ls_goodness_of_fit_ref 1.052
_refine_ls_hydrogen_treatment constr
_refine_ls_matrix_type full
_refine_ls_number_parameters 199
_refine_ls_number_reflns 5053
_refine_ls_number_restraints 0
_refine_ls_restrained_S_all 1.052
_refine_ls_R_factor_all 0.0795
_refine_ls_R_factor_gt 0.0478
_refine_ls_shift/su_max 0.001
_refine_ls_shift/su_mean 0.000
_refine_ls_structure_factor_coef Fsqd
_refine_ls_weighting_details 'calc w=1/[\s^2^(Fo^2^)+(0.0527P)^2^+1.0270P] where P=(Fo^2^+2Fc^2^)/3'
_refine_ls_weighting_scheme calc
_refine_ls_wR_factor_gt 0.1126
_refine_ls_wR_factor_ref 0.1255
_reflns_number_gt 3541
_reflns_number_total 5053
_reflns_threshold_expression >2sigma(I)
_cod_data_source_file b706818b.txt
_cod_data_source_block 7
_cod_original_sg_symbol_H-M P21/c
_cod_database_code 7005914

loop_
_symmetry_equiv_pos_as_xyz
'x, y, z'
'-x, y+1/2, -z+1/2'
'-x, -y, -z'
'x, -y-1/2, z-1/2'

loop_
_atom_site_label
_atom_site_type_symbol
_atom_site_fract_x
_atom_site_fract_y
_atom_site_fract_z
_atom_site_U_iso_or_equiv
_atom_site_adp_type
_atom_site_occupancy
_atom_site_symmetry_multiplicity
_atom_site_calc_flag
_atom_site_refinement_flags
_atom_site_disorder_assembly
_atom_site_disorder_group
Co Co 0.38902(3) -0.01435(4) 0.12223(3) 0.03026(12) Uani 1 1 d . . .
Cl1 Cl 0.27480(6) 0.03486(8) 0.22120(6) 0.0430(2) Uani 1 1 d . . .
Cl2 Cl 0.51164(5) -0.16313(8) 0.17764(6) 0.0424(2) Uani 1 1 d . . .
P P 0.70512(5) 0.11819(7) 0.02891(5) 0.02930(17) Uani 1 1 d . . .
O O 0.52970(14) 0.34494(19) 0.06457(17) 0.0379(5) Uani 1 1 d . . .
N N 0.43738(15) 0.1647(2) 0.08727(18) 0.0290(5) Uani 1 1 d . . .
C1 C 0.62773(19) 0.1530(3) 0.1284(2) 0.0325(6) Uani 1 1 d . . .
H1A H 0.6150 0.0683 0.1614 0.039 Uiso 1 1 calc . . .
H1B H 0.6690 0.2103 0.1804 0.039 Uiso 1 1 calc . . .
C2 C 0.52647(19) 0.2184(3) 0.0918(2) 0.0290(6) Uani 1 1 d . . .
C3 C 0.4220(2) 0.3871(3) 0.0314(3) 0.0456(8) Uani 1 1 d . . .
H3A H 0.4073 0.4036 -0.0425 0.055 Uiso 1 1 calc . . .
H3B H 0.4070 0.4688 0.0671 0.055 Uiso 1 1 calc . . .
C4 C 0.3592(2) 0.2713(3) 0.0589(2) 0.0379(7) Uani 1 1 d . . .
H4A H 0.3247 0.2940 0.1165 0.046 Uiso 1 1 calc . . .
H4B H 0.3061 0.2440 0.0006 0.046 Uiso 1 1 calc . . .
C5 C 0.81114(19) 0.0224(3) 0.1008(2) 0.0296(6) Uani 1 1 d . . .
C6 C 0.7899(2) -0.0908(3) 0.1541(2) 0.0350(6) Uani 1 1 d . . .
H6 H 0.7201 -0.1151 0.1547 0.042 Uiso 1 1 calc . . .
C7 C 0.8697(2) -0.1680(3) 0.2061(2) 0.0399(7) Uani 1 1 d . . .
H7 H 0.8545 -0.2446 0.2421 0.048 Uiso 1 1 calc . . .
C8 C 0.9712(2) -0.1330(3) 0.2055(3) 0.0463(8) Uani 1 1 d . . .
H8 H 1.0259 -0.1853 0.2415 0.056 Uiso 1 1 calc . . .
C9 C 0.9935(2) -0.0234(4) 0.1531(3) 0.0487(8) Uani 1 1 d . . .
H9 H 1.0636 -0.0007 0.1524 0.058 Uiso 1 1 calc . . .
C10 C 0.9143(2) 0.0552(3) 0.1007(2) 0.0398(7) Uani 1 1 d . . .
H10 H 0.9306 0.1312 0.0648 0.048 Uiso 1 1 calc . . .
C11 C 0.76451(18) 0.2733(3) 0.0012(2) 0.0303(6) Uani 1 1 d . . .
C12 C 0.7942(2) 0.2869(3) -0.0926(2) 0.0413(7) Uani 1 1 d . . .
H12 H 0.7801 0.2177 -0.1411 0.050 Uiso 1 1 calc . . .
C13 C 0.8441(3) 0.4009(4) -0.1157(2) 0.0485(8) Uani 1 1 d . . .
H13 H 0.8642 0.4096 -0.1799 0.058 Uiso 1 1 calc . . .
C14 C 0.8648(2) 0.5018(3) -0.0457(3) 0.0433(8) Uani 1 1 d . . .
H14 H 0.8987 0.5800 -0.0618 0.052 Uiso 1 1 calc . . .
C15 C 0.8363(3) 0.4893(3) 0.0473(3) 0.0457(8) Uani 1 1 d . . .
H15 H 0.8509 0.5586 0.0957 0.055 Uiso 1 1 calc . . .
C16 C 0.7862(2) 0.3750(3) 0.0706(2) 0.0402(7) Uani 1 1 d . . .
H16 H 0.7667 0.3667 0.1351 0.048 Uiso 1 1 calc . . .

loop_
_atom_site_aniso_label
_atom_site_aniso_U_11
_atom_site_aniso_U_22
_atom_site_aniso_U_33
_atom_site_aniso_U_23
_atom_site_aniso_U_13
_atom_site_aniso_U_12
Co 0.02296(19) 0.0301(2) 0.0391(2) 0.00571(16) 0.00920(14) 0.00006(14)
Cl1 0.0349(4) 0.0461(5) 0.0532(5) 0.0003(4) 0.0219(3) -0.0023(3)
Cl2 0.0322(4) 0.0411(4) 0.0542(5) 0.0145(3) 0.0087(3) 0.0073(3)
P 0.0206(3) 0.0302(4) 0.0380(4) 0.0043(3) 0.0078(3) -0.0007(3)
O 0.0266(10) 0.0289(11) 0.0587(13) 0.0092(9) 0.0090(8) -0.0011(8)
N 0.0231(10) 0.0271(12) 0.0381(13) 0.0037(10) 0.0087(8) 0.0012(9)
C1 0.0233(12) 0.0369(16) 0.0393(15) 0.0089(12) 0.0109(10) 0.0023(10)
C2 0.0270(13) 0.0317(15) 0.0298(14) 0.0042(11) 0.0088(10) 0.0013(10)
C3 0.0314(15) 0.0356(17) 0.070(2) 0.0132(16) 0.0099(14) 0.0061(12)
C4 0.0254(13) 0.0284(15) 0.059(2) 0.0058(14) 0.0055(12) 0.0040(11)
C5 0.0220(12) 0.0346(15) 0.0321(14) -0.0024(12) 0.0048(10) 0.0017(10)
C6 0.0307(14) 0.0335(16) 0.0414(16) 0.0023(13) 0.0082(11) 0.0000(11)
C7 0.0439(17) 0.0338(17) 0.0421(17) 0.0014(13) 0.0074(13) 0.0051(13)
C8 0.0355(16) 0.048(2) 0.053(2) 0.0013(16) 0.0004(13) 0.0159(14)
C9 0.0221(14) 0.057(2) 0.066(2) 0.0069(18) 0.0065(13) 0.0048(13)
C10 0.0271(14) 0.0421(18) 0.0516(18) 0.0073(15) 0.0106(12) 0.0017(12)
C11 0.0213(12) 0.0319(15) 0.0382(15) 0.0036(12) 0.0066(10) -0.0011(10)
C12 0.0485(17) 0.0376(18) 0.0388(17) -0.0028(14) 0.0106(13) -0.0128(14)
C13 0.060(2) 0.046(2) 0.0422(18) 0.0065(15) 0.0146(15) -0.0134(16)
C14 0.0336(16) 0.0345(18) 0.061(2) 0.0077(15) 0.0073(14) -0.0068(12)
C15 0.0442(18) 0.0342(17) 0.059(2) -0.0090(15) 0.0107(15) -0.0088(13)
C16 0.0441(16) 0.0395(18) 0.0397(17) -0.0048(14) 0.0149(13) -0.0067(13)

loop_
_atom_type_symbol
_atom_type_description
_atom_type_scat_dispersion_real
_atom_type_scat_dispersion_imag
_atom_type_scat_source
C C 0.0033 0.0016 'International Tables Vol C Tables 4.2.6.8 and 6.1.1.4'
H H 0.0000 0.0000 'International Tables Vol C Tables 4.2.6.8 and 6.1.1.4'
N N 0.0061 0.0033 'International Tables Vol C Tables 4.2.6.8 and 6.1.1.4'
O O 0.0106 0.0060 'International Tables Vol C Tables 4.2.6.8 and 6.1.1.4'
P P 0.1023 0.0942 'International Tables Vol C Tables 4.2.6.8 and 6.1.1.4'
Cl Cl 0.1484 0.1585 'International Tables Vol C Tables 4.2.6.8 and 6.1.1.4'
Co Co 0.3494 0.9721 'International Tables Vol C Tables 4.2.6.8 and 6.1.1.4'

loop_
_geom_angle_atom_site_label_1
_geom_angle_atom_site_label_2
_geom_angle_atom_site_label_3
_geom_angle
_geom_angle_site_symmetry_1
_geom_angle_site_symmetry_3
_geom_angle_publ_flag
N Co Cl2 116.44(6) . . ?
N Co Cl1 102.44(7) . . ?
Cl2 Co Cl1 118.25(3) . . ?
N Co P 109.27(7) . 3_655 ?
Cl2 Co P 102.69(3) . 3_655 ?
Cl1 Co P 107.41(3) . 3_655 ?
C11 P C5 104.44(12) . . ?
C11 P C1 107.23(13) . . ?
C5 P C1 100.60(12) . . ?
C11 P Co 112.00(9) . 3_655 ?
C5 P Co 116.29(9) . 3_655 ?
C1 P Co 115.07(9) . 3_655 ?
C2 O C3 106.6(2) . . ?
C2 N C4 106.8(2) . . ?
C2 N Co 134.23(19) . . ?
C4 N Co 118.61(16) . . ?
C2 C1 P 114.81(19) . . ?
C2 C1 H1A 108.6 . . ?
P C1 H1A 108.6 . . ?
C2 C1 H1B 108.6 . . ?
P C1 H1B 108.6 . . ?
H1A C1 H1B 107.5 . . ?
N C2 O 117.8(2) . . ?
N C2 C1 125.7(2) . . ?
O C2 C1 116.5(2) . . ?
O C3 C4 103.9(2) . . ?
O C3 H3A 111.0 . . ?
C4 C3 H3A 111.0 . . ?
O C3 H3B 111.0 . . ?
C4 C3 H3B 111.0 . . ?
H3A C3 H3B 109.0 . . ?
N C4 C3 103.8(2) . . ?
N C4 H4A 111.0 . . ?
C3 C4 H4A 111.0 . . ?
N C4 H4B 111.0 . . ?
C3 C4 H4B 111.0 . . ?
H4A C4 H4B 109.0 . . ?
C10 C5 C6 118.4(2) . . ?
C10 C5 P 121.6(2) . . ?
C6 C5 P 119.92(19) . . ?
C7 C6 C5 120.8(3) . . ?
C7 C6 H6 119.6 . . ?
C5 C6 H6 119.6 . . ?
C8 C7 C6 119.8(3) . . ?
C8 C7 H7 120.1 . . ?
C6 C7 H7 120.1 . . ?
C9 C8 C7 120.3(3) . . ?
C9 C8 H8 119.8 . . ?
C7 C8 H8 119.8 . . ?
C8 C9 C10 120.6(3) . . ?
C8 C9 H9 119.7 . . ?
C10 C9 H9 119.7 . . ?
C9 C10 C5 120.2(3) . . ?
C9 C10 H10 119.9 . . ?
C5 C10 H10 119.9 . . ?
C16 C11 C12 118.8(3) . . ?
C16 C11 P 123.1(2) . . ?
C12 C11 P 118.1(2) . . ?
C13 C12 C11 120.3(3) . . ?
C13 C12 H12 119.8 . . ?
C11 C12 H12 119.8 . . ?
C14 C13 C12 120.1(3) . . ?
C14 C13 H13 119.9 . . ?
C12 C13 H13 119.9 . . ?
C15 C14 C13 120.1(3) . . ?
C15 C14 H14 120.0 . . ?
C13 C14 H14 120.0 . . ?
C14 C15 C16 119.8(3) . . ?
C14 C15 H15 120.1 . . ?
C16 C15 H15 120.1 . . ?
C11 C16 C15 120.8(3) . . ?
C11 C16 H16 119.6 . . ?
C15 C16 H16 119.6 . . ?

loop_
_geom_bond_atom_site_label_1
_geom_bond_atom_site_label_2
_geom_bond_distance
_geom_bond_site_symmetry_2
_geom_bond_publ_flag
Co N 1.996(2) . ?
Co Cl2 2.2281(8) . ?
Co Cl1 2.2306(8) . ?
Co P 2.4176(8) 3_655 ?
P C11 1.815(3) . ?
P C5 1.823(3) . ?
P C1 1.851(3) . ?
P Co 2.4176(8) 3_655 ?
O C2 1.329(3) . ?
O C3 1.467(3) . ?
N C2 1.281(3) . ?
N C4 1.487(3) . ?
C1 C2 1.487(4) . ?
C1 H1A 0.9900 . ?
C1 H1B 0.9900 . ?
C3 C4 1.513(4) . ?
C3 H3A 0.9900 . ?
C3 H3B 0.9900 . ?
C4 H4A 0.9900 . ?
C4 H4B 0.9900 . ?
C5 C10 1.395(4) . ?
C5 C6 1.401(4) . ?
C6 C7 1.389(4) . ?
C6 H6 0.9500 . ?
C7 C8 1.381(4) . ?
C7 H7 0.9500 . ?
C8 C9 1.369(5) . ?
C8 H8 0.9500 . ?
C9 C10 1.393(4) . ?
C9 H9 0.9500 . ?
C10 H10 0.9500 . ?
C11 C16 1.379(4) . ?
C11 C12 1.391(4) . ?
C12 C13 1.385(4) . ?
C12 H12 0.9500 . ?
C13 C14 1.378(5) . ?
C13 H13 0.9500 . ?
C14 C15 1.372(5) . ?
C14 H14 0.9500 . ?
C15 C16 1.389(4) . ?
C15 H15 0.9500 . ?
C16 H16 0.9500 . ?

loop_
_geom_torsion_atom_site_label_1
_geom_torsion_atom_site_label_2
_geom_torsion_atom_site_label_3
_geom_torsion_atom_site_label_4
_geom_torsion
_geom_torsion_site_symmetry_1
_geom_torsion_site_symmetry_2
_geom_torsion_site_symmetry_3
_geom_torsion_site_symmetry_4
_geom_torsion_publ_flag
Cl2 Co N C2 -2.3(3) . . . . ?
Cl1 Co N C2 128.3(3) . . . . ?
P Co N C2 -118.0(3) 3_655 . . . ?
Cl2 Co N C4 -174.49(18) . . . . ?
Cl1 Co N C4 -43.9(2) . . . . ?
P Co N C4 69.8(2) 3_655 . . . ?
C11 P C1 C2 77.9(2) . . . . ?
C5 P C1 C2 -173.3(2) . . . . ?
Co P C1 C2 -47.4(2) 3_655 . . . ?
C4 N C2 O -4.9(3) . . . . ?
Co N C2 O -177.7(2) . . . . ?
C4 N C2 C1 172.9(3) . . . . ?
Co N C2 C1 0.1(4) . . . . ?
C3 O C2 N -2.2(3) . . . . ?
C3 O C2 C1 179.8(2) . . . . ?
P C1 C2 N 110.3(3) . . . . ?
P C1 C2 O -71.9(3) . . . . ?
C2 O C3 C4 8.0(3) . . . . ?
C2 N C4 C3 9.5(3) . . . . ?
Co N C4 C3 -176.4(2) . . . . ?
O C3 C4 N -10.4(3) . . . . ?
C11 P C5 C10 -17.2(3) . . . . ?
C1 P C5 C10 -128.2(3) . . . . ?
Co P C5 C10 106.8(2) 3_655 . . . ?
C11 P C5 C6 165.8(2) . . . . ?
C1 P C5 C6 54.7(3) . . . . ?
Co P C5 C6 -70.2(2) 3_655 . . . ?
C10 C5 C6 C7 0.4(4) . . . . ?
P C5 C6 C7 177.5(2) . . . . ?
C5 C6 C7 C8 0.0(5) . . . . ?
C6 C7 C8 C9 -0.6(5) . . . . ?
C7 C8 C9 C10 0.7(5) . . . . ?
C8 C9 C10 C5 -0.3(5) . . . . ?
C6 C5 C10 C9 -0.3(5) . . . . ?
P C5 C10 C9 -177.3(3) . . . . ?
C5 P C11 C16 -79.6(3) . . . . ?
C1 P C11 C16 26.6(3) . . . . ?
Co P C11 C16 153.7(2) 3_655 . . . ?
C5 P C11 C12 97.0(2) . . . . ?
C1 P C11 C12 -156.8(2) . . . . ?
Co P C11 C12 -29.7(2) 3_655 . . . ?
C16 C11 C12 C13 -0.3(5) . . . . ?
P C11 C12 C13 -177.0(3) . . . . ?
C11 C12 C13 C14 0.0(5) . . . . ?
C12 C13 C14 C15 0.3(5) . . . . ?
C13 C14 C15 C16 -0.3(5) . . . . ?
C12 C11 C16 C15 0.3(5) . . . . ?
P C11 C16 C15 176.9(2) . . . . ?
C14 C15 C16 C11 0.0(5) . . . . ?
